data_4033341
loop_
_publ_author_name
'Chaudhari, Moreshwar B.'
'Moorthy, Suresh'
'Patil, Sohan'
'Bisht, Girish Singh'
'Mohamed, Haneef'
'Basu, Sudipta'
'Gnanaprakasam, Boopathy'

_publ_section_title
;
 Iron-Catalyzed Batch/Continuous Flow C-H Functionalization Module for the
 Synthesis of Anticancer Peroxides.
;
_journal_issue 3
_journal_name_full 'The Journal of organic chemistry'
_journal_page_first 1358
_journal_page_last 1368
_journal_paper_doi 10.1021/acs.joc.7b02854
_journal_volume 83
_journal_year 2018
_chemical_formula_moiety 'C19 H19 Br N O3'
_chemical_formula_sum 'C19 H19 Br N O3'
_chemical_formula_weight 389.26
_space_group_crystal_system monoclinic
_space_group_IT_number 14
_space_group_name_Hall '-P 2yn'
_space_group_name_H-M_alt 'P 1 21/n 1'
_symmetry_space_group_name_Hall '-P 2yn'
_symmetry_space_group_name_H-M 'P 1 21/n 1'
_atom_sites_solution_hydrogens geom
_audit_creation_method SHELXL-2014/7
_cell_angle_alpha 90
_cell_angle_beta 98.602(4)
_cell_angle_gamma 90
_cell_formula_units_Z 4
_cell_length_a 12.9678(15)
_cell_length_b 8.4769(10)
_cell_length_c 16.4475(19)
_cell_measurement_reflns_used 9897
_cell_measurement_temperature 100(2)
_cell_measurement_theta_max 27.99
_cell_measurement_theta_min 2.50
_cell_volume 1787.7(4)
_computing_cell_refinement 'Bruker SAINT'
_computing_data_collection 'Bruker APEX2'
_computing_data_reduction 'Bruker SAINT'
_computing_molecular_graphics 'Bruker SHELXLE'
_computing_publication_material 'Bruker SHELXLE'
_computing_structure_refinement 'SHELXL-2014 (Sheldrick 2014)'
_computing_structure_solution 'SHELXS-97 (Sheldrick 2008)'
_diffrn_ambient_temperature 100(2)
_diffrn_measured_fraction_theta_full 0.999
_diffrn_measured_fraction_theta_max 0.997
_diffrn_measurement_device_type 'Brucker APEX-II CCD'
_diffrn_measurement_method '\f and \w scans'
_diffrn_radiation_type MoK\a
_diffrn_radiation_wavelength 0.71073
_diffrn_reflns_av_R_equivalents 0.0697
_diffrn_reflns_av_unetI/netI 0.0423
_diffrn_reflns_Laue_measured_fraction_full 0.999
_diffrn_reflns_Laue_measured_fraction_max 0.997
_diffrn_reflns_limit_h_max 17
_diffrn_reflns_limit_h_min -17
_diffrn_reflns_limit_k_max 11
_diffrn_reflns_limit_k_min -11
_diffrn_reflns_limit_l_max 21
_diffrn_reflns_limit_l_min -22
_diffrn_reflns_number 36448
_diffrn_reflns_point_group_measured_fraction_full 0.999
_diffrn_reflns_point_group_measured_fraction_max 0.997
_diffrn_reflns_theta_full 25.242
_diffrn_reflns_theta_max 28.423
_diffrn_reflns_theta_min 2.505
_exptl_absorpt_coefficient_mu 2.315
_exptl_absorpt_correction_T_max 0.891
_exptl_absorpt_correction_T_min 0.579
_exptl_absorpt_correction_type multi-scan
_exptl_absorpt_process_details SADABS
_exptl_crystal_colour colorless
_exptl_crystal_density_diffrn 1.446
_exptl_crystal_description Plates
_exptl_crystal_F_000 796
_exptl_crystal_size_max 0.3
_exptl_crystal_size_mid 0.2
_exptl_crystal_size_min 0.05
_refine_diff_density_max 0.397
_refine_diff_density_min -0.503
_refine_diff_density_rms 0.068
_refine_ls_extinction_coef 0.0020(4)
_refine_ls_extinction_expression Fc^*^=kFc[1+0.001xFc^2^\l^3^/sin(2\q)]^-1/4^
_refine_ls_extinction_method 'SHELXL-2014/7 (Sheldrick 2014'
_refine_ls_goodness_of_fit_ref 1.027
_refine_ls_hydrogen_treatment constr
_refine_ls_matrix_type full
_refine_ls_number_parameters 221
_refine_ls_number_reflns 4494
_refine_ls_number_restraints 0
_refine_ls_restrained_S_all 1.027
_refine_ls_R_factor_all 0.0610
_refine_ls_R_factor_gt 0.0364
_refine_ls_shift/su_max 0.002
_refine_ls_shift/su_mean 0.000
_refine_ls_structure_factor_coef Fsqd
_refine_ls_weighting_details 'w=1/[\s^2^(Fo^2^)+(0.0299P)^2^+1.3600P] where P=(Fo^2^+2Fc^2^)/3'
_refine_ls_weighting_scheme calc
_refine_ls_wR_factor_gt 0.0733
_refine_ls_wR_factor_ref 0.0808
_reflns_Friedel_coverage 0.000
_reflns_number_gt 3423
_reflns_number_total 4494
_reflns_threshold_expression 'I > 2\s(I)'
_cod_data_source_file jo7b02854_si_002.cif
_cod_data_source_block 2c
_cod_depositor_comments
;
The following automatic conversions were performed:

'_exptl_absorpt_correction_type' value 'MULTI-SCAN' changed to
'multi-scan' according to
/home/data/users/saulius/crontab/automatic-downloads/rss-feeds/ACS/lib/dictionaries/cif_core.dic
dictionary named 'cif_core.dic' version 2.4.2 from 2011-04-26.

Automatic conversion script
Id: cif_fix_values 4973 2017-02-22 13:04:09Z antanas 

 Adding full bibliography for 4033341.cif.
;
_cod_database_code 4033341
_shelx_shelxl_version_number 2014/7
_shelx_space_group_comment
;
The symmetry employed for this shelxl refinement is uniquely defined
by the following loop, which should always be used as a source of
symmetry information in preference to the above space-group names.
They are only intended as comments.
;

loop_
_space_group_symop_operation_xyz
'x, y, z'
'-x+1/2, y+1/2, -z+1/2'
'-x, -y, -z'
'x-1/2, -y-1/2, z-1/2'

loop_
_atom_site_label
_atom_site_type_symbol
_atom_site_fract_x
_atom_site_fract_y
_atom_site_fract_z
_atom_site_U_iso_or_equiv
_atom_site_adp_type
_atom_site_occupancy
_atom_site_site_symmetry_order
_atom_site_calc_flag
_atom_site_refinement_flags_posn
_atom_site_refinement_flags_adp
Br01 Br 0.64593(2) 0.70308(3) 0.55217(2) 0.03511(10) Uani 1 1 d . .
O002 O 0.06512(10) 0.95009(15) 0.64761(8) 0.0176(3) Uani 1 1 d . .
O003 O 0.23984(11) 0.81556(16) 0.76378(8) 0.0192(3) Uani 1 1 d . .
O004 O -0.00355(11) 0.82579(16) 0.67390(8) 0.0195(3) Uani 1 1 d . .
N005 N 0.21464(12) 0.61788(19) 0.66762(10) 0.0161(3) Uani 1 1 d . .
H005 H 0.2443 0.5418 0.6968 0.019 Uiso 1 1 calc R U
C006 C 0.20739(14) 0.7669(2) 0.69511(12) 0.0153(4) Uani 1 1 d . .
C007 C 0.16740(14) 0.6028(2) 0.58511(12) 0.0162(4) Uani 1 1 d . .
C008 C 0.32848(15) 0.9339(2) 0.58632(12) 0.0179(4) Uani 1 1 d . .
C009 C 0.51803(16) 0.8012(3) 0.56606(13) 0.0231(4) Uani 1 1 d . .
C00A C 0.22316(15) 0.9984(2) 0.59937(12) 0.0176(4) Uani 1 1 d . .
H00A H 0.1903 1.0493 0.5493 0.021 Uiso 1 1 calc R U
H00B H 0.2330 1.0773 0.6426 0.021 Uiso 1 1 calc R U
C00B C 0.15102(14) 0.8673(2) 0.62310(11) 0.0145(4) Uani 1 1 d . .
C00C C 0.12449(14) 0.7456(2) 0.55667(12) 0.0159(4) Uani 1 1 d . .
C00D C 0.16265(16) 0.4702(3) 0.53664(13) 0.0228(4) Uani 1 1 d . .
H00D H 0.1917 0.3750 0.5567 0.027 Uiso 1 1 calc R U
C00E C -0.05659(15) 0.8920(2) 0.73795(12) 0.0200(4) Uani 1 1 d . .
C00F C 0.41227(16) 0.9376(3) 0.64931(13) 0.0231(4) Uani 1 1 d . .
H00F H 0.4045 0.9853 0.6990 0.028 Uiso 1 1 calc R U
C00G C 0.50775(16) 0.8716(3) 0.63975(13) 0.0254(5) Uani 1 1 d . .
H00G H 0.5636 0.8748 0.6824 0.031 Uiso 1 1 calc R U
C00H C 0.34277(16) 0.8647(3) 0.51265(13) 0.0232(4) Uani 1 1 d . .
H00H H 0.2877 0.8631 0.4694 0.028 Uiso 1 1 calc R U
C00I C 0.43711(17) 0.7981(3) 0.50190(13) 0.0272(5) Uani 1 1 d . .
H00I H 0.4456 0.7519 0.4520 0.033 Uiso 1 1 calc R U
C00J C 0.07472(16) 0.7595(3) 0.47709(12) 0.0218(4) Uani 1 1 d . .
H00J H 0.0457 0.8548 0.4573 0.026 Uiso 1 1 calc R U
C00K C 0.06908(17) 0.6261(3) 0.42699(13) 0.0270(5) Uani 1 1 d . .
H00K H 0.0356 0.6325 0.3730 0.032 Uiso 1 1 calc R U
C00L C 0.02017(17) 0.9392(3) 0.81213(14) 0.0294(5) Uani 1 1 d . .
H00C H 0.0635 0.8505 0.8307 0.044 Uiso 1 1 calc R U
H00E H -0.0170 0.9730 0.8553 0.044 Uiso 1 1 calc R U
H00L H 0.0630 1.0240 0.7976 0.044 Uiso 1 1 calc R U
C00M C 0.11248(17) 0.4849(3) 0.45643(14) 0.0275(5) Uani 1 1 d . .
H00M H 0.1080 0.3977 0.4218 0.033 Uiso 1 1 calc R U
C00N C -0.12283(18) 0.7528(3) 0.75691(15) 0.0313(5) Uani 1 1 d . .
H00N H -0.1687 0.7227 0.7081 0.047 Uiso 1 1 calc R U
H00O H -0.1633 0.7821 0.7989 0.047 Uiso 1 1 calc R U
H00P H -0.0783 0.6656 0.7758 0.047 Uiso 1 1 calc R U
C00O C -0.1246(2) 1.0295(3) 0.70427(16) 0.0385(6) Uani 1 1 d . .
H00Q H -0.0813 1.1147 0.6910 0.058 Uiso 1 1 calc R U
H00R H -0.1657 1.0640 0.7449 0.058 Uiso 1 1 calc R U
H00S H -0.1699 0.9969 0.6556 0.058 Uiso 1 1 calc R U

loop_
_atom_site_aniso_label
_atom_site_aniso_U_11
_atom_site_aniso_U_22
_atom_site_aniso_U_33
_atom_site_aniso_U_23
_atom_site_aniso_U_13
_atom_site_aniso_U_12
Br01 0.02467(13) 0.04113(16) 0.04268(16) 0.00561(11) 0.01536(10) 0.00895(10)
O002 0.0187(7) 0.0137(7) 0.0226(7) 0.0037(6) 0.0105(6) 0.0021(5)
O003 0.0245(7) 0.0158(7) 0.0161(7) -0.0015(6) -0.0006(6) 0.0006(6)
O004 0.0203(7) 0.0177(7) 0.0224(7) -0.0012(6) 0.0099(6) -0.0037(5)
N005 0.0198(8) 0.0103(8) 0.0183(8) 0.0013(6) 0.0031(7) 0.0028(6)
C006 0.0143(9) 0.0129(9) 0.0193(10) 0.0021(8) 0.0048(7) 0.0000(7)
C007 0.0140(9) 0.0173(10) 0.0184(9) -0.0012(8) 0.0059(7) -0.0021(7)
C008 0.0203(10) 0.0136(9) 0.0213(10) 0.0026(8) 0.0081(8) -0.0023(8)
C009 0.0186(9) 0.0232(11) 0.0296(11) 0.0049(9) 0.0104(8) 0.0017(9)
C00A 0.0230(10) 0.0125(9) 0.0180(10) 0.0013(8) 0.0056(8) 0.0003(8)
C00B 0.0162(9) 0.0134(9) 0.0143(9) 0.0016(7) 0.0036(7) 0.0030(7)
C00C 0.0153(9) 0.0163(9) 0.0169(9) -0.0010(8) 0.0056(7) -0.0010(7)
C00D 0.0227(10) 0.0185(10) 0.0291(12) -0.0069(9) 0.0101(9) -0.0015(8)
C00E 0.0201(10) 0.0232(11) 0.0189(10) 0.0025(8) 0.0096(8) 0.0035(8)
C00F 0.0232(10) 0.0231(11) 0.0238(11) -0.0055(9) 0.0065(8) -0.0038(9)
C00G 0.0210(10) 0.0291(12) 0.0256(11) -0.0003(9) 0.0017(9) -0.0012(9)
C00H 0.0233(10) 0.0294(12) 0.0175(10) 0.0009(9) 0.0050(8) 0.0021(9)
C00I 0.0286(11) 0.0330(12) 0.0223(11) -0.0042(10) 0.0112(9) 0.0018(10)
C00J 0.0204(10) 0.0260(11) 0.0192(10) 0.0023(9) 0.0038(8) -0.0017(8)
C00K 0.0249(11) 0.0401(14) 0.0162(10) -0.0058(10) 0.0039(8) -0.0086(10)
C00L 0.0280(11) 0.0358(13) 0.0261(12) -0.0063(10) 0.0098(9) -0.0040(10)
C00M 0.0270(11) 0.0299(12) 0.0283(12) -0.0149(10) 0.0128(9) -0.0094(9)
C00N 0.0270(11) 0.0379(13) 0.0314(12) 0.0011(10) 0.0120(10) -0.0065(10)
C00O 0.0400(14) 0.0439(15) 0.0356(14) 0.0125(12) 0.0190(11) 0.0213(12)

loop_
_atom_type_symbol
_atom_type_description
_atom_type_scat_dispersion_real
_atom_type_scat_dispersion_imag
_atom_type_scat_source
C C 0.0033 0.0016 'International Tables Vol C Tables 4.2.6.8 and 6.1.1.4'
H H 0.0000 0.0000 'International Tables Vol C Tables 4.2.6.8 and 6.1.1.4'
N N 0.0061 0.0033 'International Tables Vol C Tables 4.2.6.8 and 6.1.1.4'
O O 0.0106 0.0060 'International Tables Vol C Tables 4.2.6.8 and 6.1.1.4'
Br Br -0.2901 2.4595 'International Tables Vol C Tables 4.2.6.8 and 6.1.1.4'

loop_
_geom_angle_atom_site_label_1
_geom_angle_atom_site_label_2
_geom_angle_atom_site_label_3
_geom_angle
C00B O002 O004 105.13(12)
C00E O004 O002 107.84(13)
C006 N005 C007 111.45(16)
C006 N005 H005 124.3
C007 N005 H005 124.3
O003 C006 N005 126.61(18)
O003 C006 C00B 125.54(17)
N005 C006 C00B 107.84(16)
C00D C007 C00C 122.58(19)
C00D C007 N005 127.49(19)
C00C C007 N005 109.93(17)
C00H C008 C00F 118.17(19)
C00H C008 C00A 121.24(18)
C00F C008 C00A 120.56(18)
C00I C009 C00G 121.49(19)
C00I C009 Br01 118.67(16)
C00G C009 Br01 119.83(16)
C008 C00A C00B 111.68(16)
C008 C00A H00A 109.3
C00B C00A H00A 109.3
C008 C00A H00B 109.3
C00B C00A H00B 109.3
H00A C00A H00B 107.9
O002 C00B C00C 116.08(15)
O002 C00B C00A 104.25(15)
C00C C00B C00A 113.10(15)
O002 C00B C006 110.70(14)
C00C C00B C006 102.08(15)
C00A C00B C006 110.79(15)
C00J C00C C007 120.26(19)
C00J C00C C00B 131.05(19)
C007 C00C C00B 108.51(16)
C007 C00D C00M 116.9(2)
C007 C00D H00D 121.5
C00M C00D H00D 121.5
O004 C00E C00L 111.21(16)
O004 C00E C00O 110.15(17)
C00L C00E C00O 111.7(2)
O004 C00E C00N 101.08(16)
C00L C00E C00N 111.40(18)
C00O C00E C00N 110.88(19)
C008 C00F C00G 121.26(19)
C008 C00F H00F 119.4
C00G C00F H00F 119.4
C009 C00G C00F 118.7(2)
C009 C00G H00G 120.7
C00F C00G H00G 120.7
C00I C00H C008 121.5(2)
C00I C00H H00H 119.3
C008 C00H H00H 119.3
C009 C00I C00H 118.9(2)
C009 C00I H00I 120.6
C00H C00I H00I 120.6
C00C C00J C00K 118.0(2)
C00C C00J H00J 121.0
C00K C00J H00J 121.0
C00M C00K C00J 120.9(2)
C00M C00K H00K 119.6
C00J C00K H00K 119.6
C00E C00L H00C 109.5
C00E C00L H00E 109.5
H00C C00L H00E 109.5
C00E C00L H00L 109.5
H00C C00L H00L 109.5
H00E C00L H00L 109.5
C00K C00M C00D 121.4(2)
C00K C00M H00M 119.3
C00D C00M H00M 119.3
C00E C00N H00N 109.5
C00E C00N H00O 109.5
H00N C00N H00O 109.5
C00E C00N H00P 109.5
H00N C00N H00P 109.5
H00O C00N H00P 109.5
C00E C00O H00Q 109.5
C00E C00O H00R 109.5
H00Q C00O H00R 109.5
C00E C00O H00S 109.5
H00Q C00O H00S 109.5
H00R C00O H00S 109.5

loop_
_geom_bond_atom_site_label_1
_geom_bond_atom_site_label_2
_geom_bond_distance
Br01 C009 1.900(2)
O002 C00B 1.425(2)
O002 O004 1.4851(18)
O003 C006 1.217(2)
O004 C00E 1.454(2)
N005 C006 1.350(2)
N005 C007 1.409(3)
N005 H005 0.8600
C006 C00B 1.550(3)
C007 C00D 1.374(3)
C007 C00C 1.385(3)
C008 C00H 1.383(3)
C008 C00F 1.385(3)
C008 C00A 1.516(3)
C009 C00I 1.373(3)
C009 C00G 1.375(3)
C00A C00B 1.540(3)
C00A H00A 0.9700
C00A H00B 0.9700
C00B C00C 1.504(3)
C00C C00J 1.375(3)
C00D C00M 1.386(3)
C00D H00D 0.9300
C00E C00L 1.509(3)
C00E C00O 1.516(3)
C00E C00N 1.519(3)
C00F C00G 1.389(3)
C00F H00F 0.9300
C00G H00G 0.9300
C00H C00I 1.383(3)
C00H H00H 0.9300
C00I H00I 0.9300
C00J C00K 1.394(3)
C00J H00J 0.9300
C00K C00M 1.379(3)
C00K H00K 0.9300
C00L H00C 0.9600
C00L H00E 0.9600
C00L H00L 0.9600
C00M H00M 0.9300
C00N H00N 0.9600
C00N H00O 0.9600
C00N H00P 0.9600
C00O H00Q 0.9600
C00O H00R 0.9600
C00O H00S 0.9600
